data_4106107
loop_
_publ_author_name
'Anton Granzhan'
'Cl\'ement Schouwey'
'Thomas Riis-Johannessen'
'Rosario Scopelliti'
'Kay Severin'

_publ_section_title
;
 Connection of Metallamacrocycles via Dynamic Covalent Chemistry: A
 Versatile Method for the Synthesis of Molecular Cages
;
_journal_name_full 'Journal of the American Chemical Society'
_journal_page_first 7106
_journal_page_last 7115
_journal_paper_doi 10.1021/ja200580x
_journal_volume 133
_journal_year 2011
_chemical_formula_moiety 'C66 H63 N3 O9 Ru3,  1.6(C H Cl3)'
_chemical_formula_sum 'C67.6 H64.6 Cl4.8 N3 O9 Ru3'
_chemical_formula_weight 1536.39
_chemical_name_systematic
; 
 ? 
;
_space_group_IT_number 2
_symmetry_cell_setting triclinic
_symmetry_space_group_name_Hall '-P 1'
_symmetry_space_group_name_H-M 'P -1'
_atom_sites_solution_hydrogens geom
_atom_sites_solution_primary direct
_atom_sites_solution_secondary difmap
_audit_creation_method SHELXL-97
_cell_angle_alpha 104.466(7)
_cell_angle_beta 92.224(6)
_cell_angle_gamma 111.419(8)
_cell_formula_units_Z 2
_cell_length_a 12.8074(10)
_cell_length_b 17.1174(15)
_cell_length_c 19.0333(13)
_cell_measurement_reflns_used 9064
_cell_measurement_temperature 140(2)
_cell_measurement_theta_max 27.5528
_cell_measurement_theta_min 2.8799
_cell_volume 3722.0(6)
_computing_cell_refinement
; 
CrysAlisPro, Oxford Diffraction Ltd., 
Version 1.171.33.41 (release 06-05-2009 CrysAlis171 .NET) 
(compiled May  6 2009,17:20:42) 
;
_computing_data_collection
; 
CrysAlisPro, Oxford Diffraction Ltd., 
Version 1.171.33.41 (release 06-05-2009 CrysAlis171 .NET) 
(compiled May  6 2009,17:20:42) 
;
_computing_data_reduction
; 
CrysAlisPro, Oxford Diffraction Ltd., 
Version 1.171.33.41 (release 06-05-2009 CrysAlis171 .NET) 
(compiled May  6 2009,17:20:42) 
;
_computing_molecular_graphics 'Bruker SHELXTL'
_computing_publication_material 'Bruker SHELXTL'
_computing_structure_refinement 'SHELXL-97 (Sheldrick, 1997)'
_computing_structure_solution 'SHELXS-97 (Sheldrick, 1990)'
_diffrn_ambient_temperature 140(2)
_diffrn_detector_area_resol_mean 8.2812
_diffrn_measured_fraction_theta_full 0.988
_diffrn_measured_fraction_theta_max 0.988
_diffrn_measurement_device_type 'Oxford Diffraction, KM4/Sapphire CCD'
_diffrn_measurement_method 'phi and omega scans'
_diffrn_radiation_monochromator graphite
_diffrn_radiation_source 'fine-focus sealed tube'
_diffrn_radiation_type MoK\a
_diffrn_radiation_wavelength 0.71073
_diffrn_reflns_av_R_equivalents 0.0567
_diffrn_reflns_av_sigmaI/netI 0.1049
_diffrn_reflns_limit_h_max 15
_diffrn_reflns_limit_h_min -15
_diffrn_reflns_limit_k_max 20
_diffrn_reflns_limit_k_min -20
_diffrn_reflns_limit_l_max 22
_diffrn_reflns_limit_l_min -23
_diffrn_reflns_number 27081
_diffrn_reflns_theta_full 25.68
_diffrn_reflns_theta_max 25.68
_diffrn_reflns_theta_min 2.91
_exptl_absorpt_coefficient_mu 0.824
_exptl_absorpt_correction_T_max 1.00000
_exptl_absorpt_correction_T_min 0.74871
_exptl_absorpt_correction_type multi-scan
_exptl_absorpt_process_details
; 
CrysAlisPro, Oxford Diffraction Ltd., 
Version 1.171.33.41 (release 06-05-2009 CrysAlis171 .NET) 
(compiled May  6 2009,17:20:42) 
empirical absorption correction using spherical harmonics, 
 implemented in SCALE3 ABSPACK scaling algorithm. 
;
_exptl_crystal_colour orange
_exptl_crystal_density_diffrn 1.371
_exptl_crystal_description irregular
_exptl_crystal_F_000 1554
_exptl_crystal_size_max 0.36
_exptl_crystal_size_mid 0.34
_exptl_crystal_size_min 0.25
_platon_squeeze_details
;
;
_refine_diff_density_max 2.772
_refine_diff_density_min -1.371
_refine_diff_density_rms 0.226
_refine_ls_extinction_method none
_refine_ls_goodness_of_fit_ref 1.065
_refine_ls_hydrogen_treatment constr
_refine_ls_matrix_type full
_refine_ls_number_parameters 820
_refine_ls_number_reflns 13965
_refine_ls_number_restraints 66
_refine_ls_restrained_S_all 1.067
_refine_ls_R_factor_all 0.1507
_refine_ls_R_factor_gt 0.1015
_refine_ls_shift/su_max 0.000
_refine_ls_shift/su_mean 0.000
_refine_ls_structure_factor_coef Fsqd
_refine_ls_weighting_details 'calc w=1/[\s^2^(Fo^2^)+(0.1917P)^2^+8.0279P] where P=(Fo^2^+2Fc^2^)/3'
_refine_ls_weighting_scheme calc
_refine_ls_wR_factor_gt 0.2896
_refine_ls_wR_factor_ref 0.3137
_reflns_number_gt 8335
_reflns_number_total 13965
_reflns_threshold_expression >2sigma(I)
_cod_data_source_file ja200580x_si_002.cif
_cod_data_source_block ag-xi-06
_cod_original_cell_volume 3722.0(5)
_cod_original_formula_sum 'C67.60 H64.60 Cl4.80 N3 O9 Ru3'
_cod_database_code 4106107

loop_
_symmetry_equiv_pos_as_xyz
'x, y, z'
'-x, -y, -z'

loop_
_atom_site_label
_atom_site_type_symbol
_atom_site_fract_x
_atom_site_fract_y
_atom_site_fract_z
_atom_site_U_iso_or_equiv
_atom_site_adp_type
_atom_site_occupancy
_atom_site_symmetry_multiplicity
_atom_site_calc_flag
_atom_site_refinement_flags
_atom_site_disorder_assembly
_atom_site_disorder_group
Ru1 Ru 0.12643(8) 0.67311(6) 0.12587(4) 0.0303(3) Uani 1 1 d . . .
Ru2 Ru 0.29536(8) 0.88015(6) 0.39473(5) 0.0321(3) Uani 1 1 d . . .
Ru3 Ru 0.00090(7) 0.55276(6) 0.35513(4) 0.0275(3) Uani 1 1 d . . .
O1 O 0.2365(6) 0.8013(5) 0.2876(4) 0.0364(19) Uani 1 1 d . . .
O2 O 0.4478(6) 0.8880(5) 0.3583(4) 0.0335(17) Uani 1 1 d . . .
O3A O 0.9155(14) 0.9163(14) 0.4944(10) 0.061(6) Uani 0.50 1 d P A 1
O3B O 0.748(3) 0.8375(16) 0.4956(13) 0.088(8) Uani 0.50 1 d P A 2
O4 O 0.1169(6) 0.6812(5) 0.3782(4) 0.0291(16) Uani 1 1 d . . .
O5 O 0.1319(6) 0.5484(5) 0.4188(4) 0.0296(17) Uani 1 1 d . . .
O6A O 0.3102(19) 0.2676(14) 0.4506(16) 0.093(9) Uani 0.50 1 d P B 1
O6B O 0.215(3) 0.2952(16) 0.3511(16) 0.104(9) Uani 0.50 1 d P B 2
O7 O 0.0753(6) 0.6197(5) 0.2114(4) 0.0310(17) Uani 1 1 d . . .
O8 O 0.1675(6) 0.5641(5) 0.0969(3) 0.0311(17) Uani 1 1 d . . .
O9 O 0.2072(15) 0.1461(8) -0.0888(6) 0.118(6) Uani 1 1 d . . .
N1 N 0.2927(8) 0.7335(7) 0.1863(4) 0.035(2) Uani 1 1 d . . .
N2 N 0.3034(8) 0.7682(6) 0.4221(4) 0.035(2) Uani 1 1 d . . .
N3 N 0.0904(7) 0.5190(6) 0.2673(4) 0.028(2) Uani 1 1 d . . .
C1 C 0.3198(10) 0.7878(7) 0.2535(6) 0.032(2) Uani 1 1 d . . .
C2 C 0.4331(10) 0.8328(7) 0.2911(6) 0.035(3) Uani 1 1 d . . .
C3 C 0.5218(10) 0.8222(8) 0.2553(6) 0.040(3) Uani 1 1 d . . .
C4 C 0.4895(10) 0.7641(9) 0.1813(6) 0.042(3) Uani 1 1 d . . .
H4 H 0.5467 0.7532 0.1551 0.050 Uiso 1 1 calc R . .
C5 C 0.3829(10) 0.7257(9) 0.1488(6) 0.044(3) Uani 1 1 d . . .
H5 H 0.3668 0.6920 0.0988 0.053 Uiso 1 1 calc R . .
C6 C 0.6430(9) 0.8631(8) 0.2905(6) 0.036(3) Uani 1 1 d . . .
C7 C 0.6709(9) 0.8576(7) 0.3613(6) 0.035(3) Uani 1 1 d . . .
H7 H 0.6134 0.8304 0.3876 0.042 Uiso 1 1 calc R . .
C8 C 0.7867(11) 0.8935(9) 0.3920(6) 0.047(3) Uani 1 1 d . A .
C9 C 0.8704(12) 0.9371(10) 0.3566(8) 0.057(4) Uani 1 1 d . . .
H9 H 0.9471 0.9631 0.3793 0.068 Uiso 1 1 calc R . .
C10 C 0.8428(11) 0.9429(10) 0.2877(8) 0.058(4) Uani 1 1 d . . .
H10 H 0.9012 0.9715 0.2627 0.069 Uiso 1 1 calc R . .
C11 C 0.7312(12) 0.9075(10) 0.2548(7) 0.058(4) Uani 1 1 d . . .
H11 H 0.7134 0.9129 0.2077 0.070 Uiso 1 1 calc R . .
C12 C 0.8153(13) 0.8845(10) 0.4630(8) 0.052(4) Uani 1 1 d . . .
H12A H 0.7563 0.8537 0.4865 0.063 Uiso 0.50 1 calc PR A 1
H12B H 0.8912 0.9168 0.4867 0.063 Uiso 0.50 1 calc PR A 2
C13 C 0.2170(9) 0.6927(7) 0.4087(5) 0.027(2) Uani 1 1 d . . .
C14 C 0.2232(9) 0.6193(8) 0.4324(5) 0.028(2) Uani 1 1 d . . .
C15 C 0.3281(9) 0.6316(8) 0.4708(5) 0.031(3) Uani 1 1 d . . .
C16 C 0.4186(9) 0.7149(8) 0.4826(6) 0.035(3) Uani 1 1 d . . .
H16 H 0.4898 0.7261 0.5086 0.041 Uiso 1 1 calc R . .
C17 C 0.4051(9) 0.7772(7) 0.4578(6) 0.033(3) Uani 1 1 d . . .
H17 H 0.4686 0.8306 0.4649 0.040 Uiso 1 1 calc R . .
C18 C 0.3443(10) 0.5628(9) 0.4962(6) 0.043(3) Uani 1 1 d . . .
C19 C 0.3017(11) 0.4769(9) 0.4509(8) 0.047(3) Uani 1 1 d . . .
H19 H 0.2584 0.4627 0.4046 0.056 Uiso 1 1 calc R . .
C20 C 0.3227(13) 0.4115(10) 0.4736(10) 0.067(5) Uani 1 1 d . B .
C21 C 0.3794(16) 0.4298(17) 0.5435(13) 0.089(7) Uani 1 1 d . . .
H21 H 0.3891 0.3845 0.5598 0.106 Uiso 1 1 calc R . .
C22 C 0.4199(15) 0.5118(16) 0.5872(10) 0.078(6) Uani 1 1 d . . .
H22 H 0.4610 0.5249 0.6342 0.094 Uiso 1 1 calc R . .
C23 C 0.4027(11) 0.5793(11) 0.5648(7) 0.053(4) Uani 1 1 d . . .
H23 H 0.4314 0.6369 0.5972 0.063 Uiso 1 1 calc R . .
C24 C 0.2786(18) 0.3211(13) 0.4230(12) 0.090(6) Uani 1 1 d . . .
H24A H 0.2334 0.3037 0.3767 0.107 Uiso 0.50 1 calc PR B 1
H24B H 0.2931 0.2775 0.4393 0.107 Uiso 0.50 1 calc PR B 2
C25 C 0.1071(9) 0.5560(8) 0.2123(5) 0.031(2) Uani 1 1 d . . .
C26 C 0.1603(9) 0.5241(8) 0.1498(5) 0.033(3) Uani 1 1 d . . .
C27 C 0.1879(9) 0.4526(7) 0.1468(5) 0.031(2) Uani 1 1 d . . .
C28 C 0.1685(10) 0.4162(8) 0.2066(5) 0.036(3) Uani 1 1 d . . .
H28 H 0.1868 0.3671 0.2060 0.043 Uiso 1 1 calc R . .
C29 C 0.1236(9) 0.4505(8) 0.2657(6) 0.034(3) Uani 1 1 d . . .
H29 H 0.1153 0.4264 0.3060 0.041 Uiso 1 1 calc R . .
C30 C 0.2304(10) 0.4127(8) 0.0816(5) 0.037(3) Uani 1 1 d . . .
C31 C 0.1946(11) 0.3217(8) 0.0574(6) 0.043(3) Uani 1 1 d . . .
H31 H 0.1459 0.2865 0.0837 0.052 Uiso 1 1 calc R . .
C32 C 0.2304(13) 0.2818(9) -0.0061(7) 0.054(4) Uani 1 1 d . . .
C33 C 0.3022(13) 0.3330(11) -0.0439(7) 0.058(4) Uani 1 1 d . . .
H33 H 0.3247 0.3058 -0.0871 0.070 Uiso 1 1 calc R . .
C34 C 0.3421(12) 0.4245(11) -0.0196(6) 0.054(4) Uani 1 1 d . . .
H34 H 0.3946 0.4595 -0.0442 0.065 Uiso 1 1 calc R . .
C35 C 0.3033(10) 0.4630(9) 0.0416(6) 0.044(3) Uani 1 1 d . . .
H35 H 0.3266 0.5249 0.0568 0.053 Uiso 1 1 calc R . .
C36 C 0.1833(18) 0.1853(11) -0.0347(9) 0.086(6) Uani 1 1 d . . .
H36 H 0.1309 0.1525 -0.0086 0.103 Uiso 1 1 calc R . .
C37 C 0.0029(9) 0.7326(7) 0.1377(6) 0.031(2) Uani 1 1 d . . .
C38 C -0.0454(11) 0.6513(9) 0.0822(7) 0.047(3) Uani 1 1 d . . .
H38 H -0.1172 0.6097 0.0853 0.056 Uiso 1 1 calc R . .
C39 C 0.0117(10) 0.6315(8) 0.0231(6) 0.036(3) Uani 1 1 d . . .
H39 H -0.0215 0.5768 -0.0134 0.043 Uiso 1 1 calc R . .
C40 C 0.1195(11) 0.6936(8) 0.0179(6) 0.040(3) Uani 1 1 d . . .
C41 C 0.1662(10) 0.7758(8) 0.0732(6) 0.037(3) Uani 1 1 d . . .
H41 H 0.2381 0.8179 0.0709 0.044 Uiso 1 1 calc R . .
C42 C 0.1052(12) 0.7949(9) 0.1317(6) 0.047(3) Uani 1 1 d . . .
H42 H 0.1350 0.8507 0.1669 0.057 Uiso 1 1 calc R . .
C43 C -0.0539(12) 0.7492(9) 0.2050(7) 0.051(3) Uani 1 1 d . . .
H43A H 0.0008 0.7672 0.2492 0.076 Uiso 1 1 calc R . .
H43B H -0.1180 0.6955 0.2043 0.076 Uiso 1 1 calc R . .
H43C H -0.0814 0.7957 0.2051 0.076 Uiso 1 1 calc R . .
C44 C 0.1861(13) 0.6760(9) -0.0446(6) 0.047(3) Uani 1 1 d . . .
H44 H 0.2682 0.7100 -0.0247 0.057 Uiso 1 1 calc R . .
C45 C 0.1702(13) 0.5812(9) -0.0730(6) 0.053(4) Uani 1 1 d . . .
H45A H 0.0893 0.5440 -0.0805 0.079 Uiso 1 1 calc R . .
H45B H 0.2109 0.5661 -0.0373 0.079 Uiso 1 1 calc R . .
H45C H 0.2001 0.5720 -0.1197 0.079 Uiso 1 1 calc R . .
C46 C 0.1592(15) 0.7127(10) -0.1044(7) 0.065(4) Uani 1 1 d . . .
H46A H 0.0812 0.6773 -0.1287 0.097 Uiso 1 1 calc R . .
H46B H 0.2117 0.7111 -0.1403 0.097 Uiso 1 1 calc R . .
H46C H 0.1673 0.7733 -0.0828 0.097 Uiso 1 1 calc R . .
C47 C 0.2578(13) 0.9282(9) 0.5069(7) 0.052(3) Uani 1 1 d U . .
C48 C 0.1616(14) 0.8893(11) 0.4597(9) 0.069(4) Uani 1 1 d U . .
H48 H 0.1001 0.8430 0.4688 0.083 Uiso 1 1 calc R . .
C49 C 0.1510(15) 0.9139(11) 0.4015(9) 0.070(4) Uani 1 1 d U . .
H49 H 0.0786 0.8870 0.3723 0.084 Uiso 1 1 calc R . .
C50 C 0.2361(17) 0.9764(11) 0.3778(7) 0.066(4) Uani 1 1 d U . .
C51 C 0.3485(14) 1.0194(9) 0.4304(7) 0.059(4) Uani 1 1 d U . .
H51 H 0.4126 1.0635 0.4211 0.071 Uiso 1 1 calc R . .
C52 C 0.3519(11) 0.9902(8) 0.4933(6) 0.042(3) Uani 1 1 d U . .
H52 H 0.4204 1.0139 0.5265 0.050 Uiso 1 1 calc R . .
C53 C 0.267(2) 0.8962(13) 0.5722(11) 0.104(7) Uani 1 1 d U . .
H53A H 0.1948 0.8807 0.5915 0.156 Uiso 1 1 calc R . .
H53B H 0.3268 0.9423 0.6102 0.156 Uiso 1 1 calc R . .
H53C H 0.2863 0.8444 0.5578 0.156 Uiso 1 1 calc R . .
C54 C 0.223(3) 1.0026(16) 0.3114(12) 0.121(6) Uani 1 1 d U . .
H54 H 0.1643 0.9523 0.2739 0.145 Uiso 1 1 calc R . .
C55 C 0.331(3) 1.0278(19) 0.2816(17) 0.156(10) Uani 1 1 d U . .
H55A H 0.3848 1.0844 0.3133 0.234 Uiso 1 1 calc R . .
H55B H 0.3182 1.0327 0.2321 0.234 Uiso 1 1 calc R . .
H55C H 0.3630 0.9833 0.2797 0.234 Uiso 1 1 calc R . .
C56 C 0.191(3) 1.0860(18) 0.3244(15) 0.176(11) Uani 1 1 d U . .
H56A H 0.2546 1.1381 0.3538 0.265 Uiso 1 1 calc R . .
H56B H 0.1245 1.0769 0.3504 0.265 Uiso 1 1 calc R . .
H56C H 0.1725 1.0944 0.2770 0.265 Uiso 1 1 calc R . .
C57 C -0.1359(9) 0.6006(7) 0.3688(7) 0.037(3) Uani 1 1 d . . .
C58 C -0.1212(9) 0.5682(8) 0.4291(6) 0.038(3) Uani 1 1 d . . .
H58 H -0.1116 0.6041 0.4777 0.045 Uiso 1 1 calc R . .
C59 C -0.1206(10) 0.4832(8) 0.4174(6) 0.035(3) Uani 1 1 d . . .
H59 H -0.1082 0.4637 0.4583 0.042 Uiso 1 1 calc R . .
C60 C -0.1380(9) 0.4275(7) 0.3465(6) 0.033(3) Uani 1 1 d . . .
C61 C -0.1576(9) 0.4603(8) 0.2853(5) 0.039(3) Uani 1 1 d . . .
H61 H -0.1728 0.4233 0.2365 0.046 Uiso 1 1 calc R . .
C62 C -0.1543(8) 0.5436(8) 0.2972(5) 0.030(3) Uani 1 1 d . . .
H62 H -0.1648 0.5637 0.2563 0.036 Uiso 1 1 calc R . .
C63 C -0.1261(11) 0.6923(9) 0.3830(7) 0.047(3) Uani 1 1 d . . .
H63A H -0.0678 0.7229 0.3566 0.071 Uiso 1 1 calc R . .
H63B H -0.1051 0.7217 0.4357 0.071 Uiso 1 1 calc R . .
H63C H -0.1990 0.6929 0.3661 0.071 Uiso 1 1 calc R . .
C64 C -0.1375(11) 0.3363(8) 0.3309(6) 0.043(3) Uani 1 1 d . . .
H64 H -0.1069 0.3234 0.2837 0.051 Uiso 1 1 calc R . .
C65 C -0.0646(10) 0.3281(8) 0.3901(6) 0.038(3) Uani 1 1 d . . .
H65A H -0.0972 0.3354 0.4358 0.057 Uiso 1 1 calc R . .
H65B H 0.0119 0.3733 0.3975 0.057 Uiso 1 1 calc R . .
H65C H -0.0608 0.2702 0.3756 0.057 Uiso 1 1 calc R . .
C66 C -0.2577(12) 0.2693(9) 0.3220(8) 0.057(4) Uani 1 1 d . . .
H66A H -0.2570 0.2104 0.3101 0.086 Uiso 1 1 calc R . .
H66B H -0.3047 0.2736 0.2825 0.086 Uiso 1 1 calc R . .
H66C H -0.2890 0.2806 0.3679 0.086 Uiso 1 1 calc R . .
Cl1 Cl 0.4389(4) 0.6082(3) 0.3107(2) 0.0629(11) Uani 0.90 1 d P . .
Cl2 Cl 0.6340(4) 0.6432(4) 0.2332(3) 0.0731(13) Uani 0.90 1 d P . .
Cl3 Cl 0.4745(4) 0.4666(3) 0.2093(3) 0.0809(15) Uani 0.90 1 d P . .
C67 C 0.4920(15) 0.5753(12) 0.2302(7) 0.059(5) Uani 0.90 1 d P . .
H67 H 0.4470 0.5815 0.1893 0.071 Uiso 0.90 1 calc PR . .
Cl4 Cl 0.1045(11) 0.9327(8) -0.0390(5) 0.147(4) Uani 0.70 1 d P . .
Cl5 Cl 0.0308(14) 0.8468(7) -0.1941(6) 0.185(6) Uani 0.70 1 d PU . .
Cl6 Cl -0.0586(12) 0.9726(12) -0.1306(11) 0.251(9) Uani 0.70 1 d P . .
C68 C 0.046(5) 0.927(3) -0.1293(17) 0.168(13) Uani 0.70 1 d PU . .
H68 H 0.1111 0.9724 -0.1416 0.201 Uiso 0.70 1 calc PR . .

loop_
_atom_site_aniso_label
_atom_site_aniso_U_11
_atom_site_aniso_U_22
_atom_site_aniso_U_33
_atom_site_aniso_U_23
_atom_site_aniso_U_13
_atom_site_aniso_U_12
Ru1 0.0379(5) 0.0336(5) 0.0163(4) 0.0007(3) -0.0033(3) 0.0151(4)
Ru2 0.0301(5) 0.0329(5) 0.0273(5) -0.0064(4) -0.0040(4) 0.0163(4)
Ru3 0.0282(5) 0.0377(5) 0.0151(4) 0.0016(3) 0.0025(3) 0.0149(4)
O1 0.037(5) 0.038(4) 0.028(4) -0.004(3) -0.007(3) 0.019(4)
O2 0.029(4) 0.039(4) 0.028(4) 0.003(3) 0.001(3) 0.013(3)
O3A 0.030(10) 0.089(15) 0.055(11) -0.014(10) -0.013(8) 0.036(10)
O3B 0.14(2) 0.064(15) 0.062(14) -0.006(12) -0.007(15) 0.052(16)
O4 0.020(4) 0.035(4) 0.026(4) -0.001(3) -0.001(3) 0.011(3)
O5 0.033(4) 0.041(4) 0.021(3) 0.012(3) 0.008(3) 0.019(4)
O6A 0.053(14) 0.053(14) 0.15(2) 0.027(15) -0.025(14) 0.001(11)
O6B 0.16(3) 0.067(16) 0.11(2) 0.024(15) 0.02(2) 0.083(18)
O7 0.040(4) 0.035(4) 0.021(3) 0.007(3) 0.002(3) 0.020(4)
O8 0.040(4) 0.036(4) 0.014(3) -0.004(3) 0.002(3) 0.019(4)
O9 0.248(19) 0.072(8) 0.062(7) 0.009(6) 0.061(9) 0.095(11)
N1 0.039(5) 0.055(6) 0.011(4) 0.000(4) -0.002(4) 0.023(5)
N2 0.058(6) 0.039(6) 0.009(4) -0.008(4) -0.011(4) 0.033(5)
N3 0.029(5) 0.036(5) 0.020(4) 0.000(4) 0.000(4) 0.018(4)
C1 0.038(6) 0.029(6) 0.030(6) 0.002(5) 0.002(5) 0.019(5)
C2 0.041(7) 0.038(6) 0.024(5) 0.007(5) 0.001(5) 0.017(5)
C3 0.038(7) 0.047(7) 0.022(5) -0.003(5) -0.003(5) 0.013(6)
C4 0.033(7) 0.063(8) 0.026(6) 0.003(5) 0.012(5) 0.021(6)
C5 0.034(7) 0.068(9) 0.023(5) -0.001(5) 0.003(5) 0.020(6)
C6 0.029(6) 0.055(8) 0.030(6) 0.010(5) 0.006(5) 0.023(6)
C7 0.029(6) 0.038(7) 0.039(6) 0.006(5) 0.009(5) 0.017(5)
C8 0.048(8) 0.060(8) 0.032(6) -0.011(6) -0.008(6) 0.035(7)
C9 0.039(8) 0.080(11) 0.052(8) 0.006(7) -0.001(6) 0.033(8)
C10 0.033(7) 0.083(11) 0.055(8) 0.017(8) 0.015(6) 0.021(7)
C11 0.060(9) 0.071(10) 0.041(7) 0.007(7) 0.010(7) 0.029(8)
C12 0.053(9) 0.055(9) 0.051(8) -0.007(7) 0.003(7) 0.039(8)
C13 0.025(6) 0.036(6) 0.020(5) -0.001(4) 0.002(4) 0.018(5)
C14 0.034(6) 0.048(7) 0.011(4) 0.011(4) 0.012(4) 0.022(5)
C15 0.028(6) 0.058(7) 0.009(4) 0.004(4) 0.004(4) 0.021(5)
C16 0.023(6) 0.052(7) 0.028(5) 0.002(5) -0.001(4) 0.020(5)
C17 0.021(6) 0.034(6) 0.030(5) -0.004(5) -0.004(4) 0.002(5)
C18 0.038(7) 0.070(9) 0.032(6) 0.013(6) 0.014(5) 0.035(7)
C19 0.040(7) 0.059(9) 0.065(8) 0.034(7) 0.029(6) 0.032(7)
C20 0.062(10) 0.066(10) 0.119(14) 0.065(10) 0.069(10) 0.046(8)
C21 0.080(13) 0.141(19) 0.123(17) 0.109(16) 0.054(12) 0.079(14)
C22 0.065(11) 0.148(19) 0.079(12) 0.084(13) 0.040(9) 0.069(13)
C23 0.037(7) 0.095(11) 0.046(7) 0.038(7) 0.011(6) 0.035(7)
C24 0.109(16) 0.080(13) 0.113(16) 0.059(13) 0.055(13) 0.050(12)
C25 0.029(6) 0.045(7) 0.022(5) 0.006(5) 0.002(4) 0.020(5)
C26 0.030(6) 0.050(7) 0.020(5) -0.002(5) -0.004(4) 0.026(5)
C27 0.033(6) 0.038(6) 0.017(5) -0.001(4) -0.007(4) 0.015(5)
C28 0.040(7) 0.039(7) 0.022(5) -0.004(5) -0.006(5) 0.019(5)
C29 0.029(6) 0.045(7) 0.031(6) 0.005(5) 0.009(5) 0.019(5)
C30 0.054(8) 0.051(7) 0.018(5) 0.005(5) 0.002(5) 0.038(6)
C31 0.068(9) 0.052(8) 0.017(5) 0.003(5) 0.012(5) 0.036(7)
C32 0.088(11) 0.059(9) 0.032(6) 0.000(6) 0.016(7) 0.054(8)
C33 0.075(10) 0.094(12) 0.034(7) 0.010(7) 0.020(7) 0.068(10)
C34 0.054(8) 0.097(12) 0.024(6) 0.009(7) 0.005(5) 0.049(8)
C35 0.040(7) 0.067(9) 0.028(6) 0.002(6) -0.003(5) 0.032(7)
C36 0.144(18) 0.069(11) 0.046(9) -0.002(8) 0.018(10) 0.055(12)
C37 0.034(6) 0.039(6) 0.026(5) 0.011(5) 0.005(5) 0.021(5)
C38 0.035(7) 0.053(8) 0.047(7) 0.000(6) -0.005(6) 0.021(6)
C39 0.041(7) 0.047(7) 0.020(5) 0.002(5) -0.010(5) 0.023(6)
C40 0.052(8) 0.043(7) 0.021(5) 0.006(5) 0.000(5) 0.017(6)
C41 0.035(7) 0.036(6) 0.029(6) 0.002(5) 0.003(5) 0.007(5)
C42 0.074(10) 0.046(8) 0.029(6) 0.005(5) 0.001(6) 0.037(7)
C43 0.065(9) 0.057(9) 0.037(7) 0.007(6) -0.002(6) 0.036(7)
C44 0.075(10) 0.049(8) 0.026(6) 0.008(5) 0.006(6) 0.034(7)
C45 0.079(10) 0.055(9) 0.027(6) 0.015(6) 0.013(6) 0.026(8)
C46 0.104(13) 0.076(11) 0.035(7) 0.018(7) 0.009(7) 0.055(10)
C47 0.070(8) 0.050(7) 0.044(6) 0.002(6) 0.027(6) 0.036(6)
C48 0.064(9) 0.058(8) 0.076(9) 0.000(7) 0.022(8) 0.025(7)
C49 0.081(9) 0.069(9) 0.068(9) -0.015(7) -0.006(8) 0.060(7)
C50 0.135(10) 0.074(8) 0.027(6) 0.013(6) 0.017(6) 0.082(7)
C51 0.093(9) 0.038(7) 0.047(7) 0.003(5) 0.032(7) 0.030(7)
C52 0.057(7) 0.042(6) 0.026(5) -0.004(5) 0.005(5) 0.028(6)
C53 0.163(18) 0.082(12) 0.093(13) 0.038(10) 0.088(13) 0.061(12)
C54 0.193(16) 0.105(12) 0.087(11) 0.009(10) 0.009(12) 0.094(12)
C55 0.17(2) 0.16(2) 0.19(2) 0.126(18) 0.055(19) 0.078(19)
C56 0.31(3) 0.13(2) 0.124(19) 0.039(16) -0.01(2) 0.14(2)
C57 0.024(6) 0.029(6) 0.052(7) -0.002(5) 0.006(5) 0.014(5)
C58 0.029(6) 0.058(8) 0.019(5) -0.001(5) 0.007(4) 0.016(6)
C59 0.039(7) 0.043(7) 0.025(5) 0.009(5) 0.016(5) 0.017(5)
C60 0.030(6) 0.039(7) 0.027(5) 0.010(5) 0.005(4) 0.010(5)
C61 0.036(7) 0.064(8) 0.012(5) -0.005(5) -0.005(4) 0.027(6)
C62 0.024(6) 0.057(7) 0.019(5) 0.026(5) 0.007(4) 0.015(5)
C63 0.042(7) 0.067(9) 0.036(6) 0.009(6) 0.004(5) 0.030(7)
C64 0.052(8) 0.038(7) 0.031(6) 0.004(5) 0.001(5) 0.014(6)
C65 0.039(7) 0.035(6) 0.040(6) 0.013(5) 0.005(5) 0.013(5)
C66 0.055(9) 0.047(8) 0.062(9) 0.003(7) -0.005(7) 0.022(7)
Cl1 0.073(3) 0.085(3) 0.0396(19) 0.0110(19) 0.0158(18) 0.045(2)
Cl2 0.053(3) 0.104(4) 0.081(3) 0.036(3) 0.015(2) 0.044(3)
Cl3 0.092(4) 0.078(3) 0.066(3) -0.011(2) -0.019(2) 0.050(3)
C67 0.083(12) 0.092(13) 0.020(6) 0.010(7) 0.003(7) 0.056(10)
Cl4 0.203(11) 0.164(9) 0.098(6) 0.047(6) 0.049(7) 0.089(9)
Cl5 0.361(19) 0.109(7) 0.102(7) 0.028(6) -0.007(9) 0.115(10)
Cl6 0.140(12) 0.254(19) 0.31(2) -0.010(16) 0.042(12) 0.078(12)
C68 0.35(4) 0.16(2) 0.068(17) 0.055(17) 0.04(2) 0.17(2)

loop_
_atom_type_symbol
_atom_type_description
_atom_type_scat_dispersion_real
_atom_type_scat_dispersion_imag
_atom_type_scat_source
C C 0.0033 0.0016 'International Tables Vol C Tables 4.2.6.8 and 6.1.1.4'
H H 0.0000 0.0000 'International Tables Vol C Tables 4.2.6.8 and 6.1.1.4'
N N 0.0061 0.0033 'International Tables Vol C Tables 4.2.6.8 and 6.1.1.4'
O O 0.0106 0.0060 'International Tables Vol C Tables 4.2.6.8 and 6.1.1.4'
Cl Cl 0.1484 0.1585 'International Tables Vol C Tables 4.2.6.8 and 6.1.1.4'
Ru Ru -1.2594 0.8363 'International Tables Vol C Tables 4.2.6.8 and 6.1.1.4'

loop_
_geom_angle_atom_site_label_1
_geom_angle_atom_site_label_2
_geom_angle_atom_site_label_3
_geom_angle
O8 Ru1 O7 79.6(3)
O8 Ru1 N1 83.4(3)
O7 Ru1 N1 87.1(3)
O8 Ru1 C41 126.4(4)
O7 Ru1 C41 153.3(4)
N1 Ru1 C41 89.9(4)
O8 Ru1 C37 151.2(4)
O7 Ru1 C37 90.9(4)
N1 Ru1 C37 123.6(4)
C41 Ru1 C37 68.9(4)
O8 Ru1 C40 97.2(4)
O7 Ru1 C40 159.1(4)
N1 Ru1 C40 113.2(4)
C41 Ru1 C40 38.6(4)
C37 Ru1 C40 82.1(4)
O8 Ru1 C42 164.9(4)
O7 Ru1 C42 115.5(4)
N1 Ru1 C42 95.4(5)
C41 Ru1 C42 38.4(5)
C37 Ru1 C42 37.2(5)
C40 Ru1 C42 69.3(4)
O8 Ru1 C38 114.8(4)
O7 Ru1 C38 94.0(4)
N1 Ru1 C38 161.7(4)
C41 Ru1 C38 81.0(5)
C37 Ru1 C38 38.2(4)
C40 Ru1 C38 68.5(5)
C42 Ru1 C38 67.7(5)
O8 Ru1 C39 92.9(4)
O7 Ru1 C39 121.0(4)
N1 Ru1 C39 150.6(4)
C41 Ru1 C39 68.9(4)
C37 Ru1 C39 68.7(4)
C40 Ru1 C39 38.2(4)
C42 Ru1 C39 80.7(4)
C38 Ru1 C39 37.4(4)
O2 Ru2 O1 80.2(3)
O2 Ru2 C49 152.7(6)
O1 Ru2 C49 92.7(5)
O2 Ru2 C50 115.2(6)
O1 Ru2 C50 93.3(4)
C49 Ru2 C50 38.4(7)
O2 Ru2 C51 92.6(5)
O1 Ru2 C51 126.0(5)
C49 Ru2 C51 70.2(6)
C50 Ru2 C51 42.2(6)
O2 Ru2 N2 82.7(3)
O1 Ru2 N2 87.5(3)
C49 Ru2 N2 123.6(6)
C50 Ru2 N2 161.9(6)
C51 Ru2 N2 145.1(5)
O2 Ru2 C52 101.2(4)
O1 Ru2 C52 163.8(4)
C49 Ru2 C52 78.6(5)
C50 Ru2 C52 71.4(5)
C51 Ru2 C52 38.2(5)
N2 Ru2 C52 108.7(4)
O2 Ru2 C48 165.5(5)
O1 Ru2 C48 114.1(5)
C49 Ru2 C48 35.0(6)
C50 Ru2 C48 67.9(7)
C51 Ru2 C48 80.7(6)
N2 Ru2 C48 95.4(6)
C52 Ru2 C48 65.8(5)
O2 Ru2 C47 130.3(4)
O1 Ru2 C47 148.7(5)
C49 Ru2 C47 63.5(6)
C50 Ru2 C47 80.4(5)
C51 Ru2 C47 67.2(5)
N2 Ru2 C47 89.6(4)
C52 Ru2 C47 36.2(5)
C48 Ru2 C47 35.3(6)
O5 Ru3 O4 79.3(3)
O5 Ru3 N3 83.2(3)
O4 Ru3 N3 88.1(3)
O5 Ru3 C62 170.9(3)
O4 Ru3 C62 107.9(4)
N3 Ru3 C62 102.5(3)
O5 Ru3 C59 90.3(4)
O4 Ru3 C59 132.9(3)
N3 Ru3 C59 136.5(4)
C62 Ru3 C59 80.7(4)
O5 Ru3 C58 105.6(4)
O4 Ru3 C58 101.0(4)
N3 Ru3 C58 168.3(4)
C62 Ru3 C58 67.9(4)
C59 Ru3 C58 37.9(4)
O5 Ru3 C57 139.1(4)
O4 Ru3 C57 89.3(4)
N3 Ru3 C57 136.1(4)
C62 Ru3 C57 37.9(4)
C59 Ru3 C57 69.2(5)
C58 Ru3 C57 38.1(5)
O5 Ru3 C61 137.8(4)
O4 Ru3 C61 141.9(4)
N3 Ru3 C61 88.5(4)
C62 Ru3 C61 36.7(4)
C59 Ru3 C61 68.1(4)
C58 Ru3 C61 79.8(4)
C57 Ru3 C61 67.7(4)
O5 Ru3 C60 103.0(4)
O4 Ru3 C60 169.2(3)
N3 Ru3 C60 102.7(4)
C62 Ru3 C60 68.9(4)
C59 Ru3 C60 37.3(4)
C58 Ru3 C60 68.2(4)
C57 Ru3 C60 82.1(4)
C61 Ru3 C60 39.0(4)
C1 O1 Ru2 111.7(6)
C2 O2 Ru2 112.1(7)
C13 O4 Ru3 113.0(7)
C14 O5 Ru3 112.8(6)
C25 O7 Ru1 113.1(6)
C26 O8 Ru1 113.2(6)
C1 N1 C5 117.0(9)
C1 N1 Ru1 124.5(8)
C5 N1 Ru1 117.8(6)
C13 N2 C17 118.4(10)
C13 N2 Ru2 124.0(7)
C17 N2 Ru2 117.6(8)
C25 N3 C29 119.5(9)
C25 N3 Ru3 123.5(7)
C29 N3 Ru3 116.8(7)
N1 C1 O1 117.9(10)
N1 C1 C2 123.8(10)
O1 C1 C2 118.3(9)
O2 C2 C3 123.8(10)
O2 C2 C1 116.9(10)
C3 C2 C1 119.2(10)
C2 C3 C4 115.7(10)
C2 C3 C6 123.6(9)
C4 C3 C6 120.7(10)
C5 C4 C3 122.3(11)
C5 C4 H4 118.8
C3 C4 H4 118.8
C4 C5 N1 121.8(10)
C4 C5 H5 119.1
N1 C5 H5 119.1
C7 C6 C11 118.8(11)
C7 C6 C3 119.5(10)
C11 C6 C3 121.6(11)
C6 C7 C8 118.3(11)
C6 C7 H7 120.8
C8 C7 H7 120.8
C9 C8 C7 121.6(12)
C9 C8 C12 120.2(13)
C7 C8 C12 118.2(13)
C8 C9 C10 119.8(13)
C8 C9 H9 120.1
C10 C9 H9 120.1
C9 C10 C11 120.7(14)
C9 C10 H10 119.6
C11 C10 H10 119.6
C10 C11 C6 120.6(13)
C10 C11 H11 119.7
C6 C11 H11 119.7
O3B C12 O3A 113(2)
O3B C12 C8 125.0(18)
O3A C12 C8 121.9(18)
O3A C12 H12A 119.1
C8 C12 H12A 119.1
O3B C12 H12B 117.5
C8 C12 H12B 117.5
H12A C12 H12B 122.9
O4 C13 N2 121.4(10)
O4 C13 C14 115.8(10)
N2 C13 C14 122.6(9)
O5 C14 C15 124.6(10)
O5 C14 C13 117.9(9)
C15 C14 C13 117.5(10)
C14 C15 C16 116.8(10)
C14 C15 C18 122.2(11)
C16 C15 C18 121.0(10)
C17 C16 C15 121.1(10)
C17 C16 H16 119.4
C15 C16 H16 119.4
C16 C17 N2 123.5(10)
C16 C17 H17 118.3
N2 C17 H17 118.3
C23 C18 C19 117.6(13)
C23 C18 C15 122.2(12)
C19 C18 C15 120.1(11)
C18 C19 C20 120.2(14)
C18 C19 H19 119.9
C20 C19 H19 119.9
C21 C20 C19 120.6(17)
C21 C20 C24 120.6(17)
C19 C20 C24 118.8(17)
C22 C21 C20 119.3(16)
C22 C21 H21 120.3
C20 C21 H21 120.3
C21 C22 C23 121.0(17)
C21 C22 H22 119.5
C23 C22 H22 119.5
C18 C23 C22 121.1(16)
C18 C23 H23 119.5
C22 C23 H23 119.5
O6A C24 O6B 124(2)
O6A C24 C20 112(2)
O6B C24 C20 124.6(18)
O6A C24 H24A 124.2
C20 C24 H24A 124.2
O6B C24 H24B 117.7
C20 C24 H24B 117.7
H24A C24 H24B 118.1
O7 C25 N3 121.2(9)
O7 C25 C26 117.9(10)
N3 C25 C26 120.8(10)
O8 C26 C27 125.7(9)
O8 C26 C25 114.9(9)
C27 C26 C25 119.2(10)
C26 C27 C28 117.5(10)
C26 C27 C30 121.0(10)
C28 C27 C30 121.4(10)
C29 C28 C27 121.6(11)
C29 C28 H28 119.2
C27 C28 H28 119.2
N3 C29 C28 121.3(11)
N3 C29 H29 119.3
C28 C29 H29 119.3
C31 C30 C35 118.4(10)
C31 C30 C27 119.0(11)
C35 C30 C27 122.6(11)
C30 C31 C32 120.3(12)
C30 C31 H31 119.9
C32 C31 H31 119.9
C33 C32 C31 119.9(13)
C33 C32 C36 120.6(12)
C31 C32 C36 119.4(14)
C32 C33 C34 121.0(11)
C32 C33 H33 119.5
C34 C33 H33 119.5
C35 C34 C33 118.6(14)
C35 C34 H34 120.7
C33 C34 H34 120.7
C34 C35 C30 121.8(13)
C34 C35 H35 119.1
C30 C35 H35 119.1
O9 C36 C32 123.9(18)
O9 C36 H36 118.0
C32 C36 H36 118.0
C42 C37 C38 119.7(11)
C42 C37 C43 120.1(11)
C38 C37 C43 120.2(11)
C42 C37 Ru1 71.8(7)
C38 C37 Ru1 71.7(7)
C43 C37 Ru1 125.6(8)
C39 C38 C37 120.9(12)
C39 C38 Ru1 71.6(7)
C37 C38 Ru1 70.1(6)
C39 C38 H38 119.6
C37 C38 H38 119.6
Ru1 C38 H38 131.6
C38 C39 C40 120.0(11)
C38 C39 Ru1 71.0(6)
C40 C39 Ru1 70.2(6)
C38 C39 H39 120.0
C40 C39 H39 120.0
Ru1 C39 H39 131.7
C39 C40 C41 118.6(10)
C39 C40 C44 122.6(10)
C41 C40 C44 118.8(11)
C39 C40 Ru1 71.7(6)
C41 C40 Ru1 69.8(6)
C44 C40 Ru1 130.7(9)
C42 C41 C40 120.2(11)
C42 C41 Ru1 71.7(7)
C40 C41 Ru1 71.6(7)
C42 C41 H41 119.9
C40 C41 H41 119.9
Ru1 C41 H41 129.1
C37 C42 C41 120.6(11)
C37 C42 Ru1 71.0(7)
C41 C42 Ru1 69.8(7)
C37 C42 H42 119.7
C41 C42 H42 119.7
Ru1 C42 H42 132.6
C37 C43 H43A 109.5
C37 C43 H43B 109.5
H43A C43 H43B 109.5
C37 C43 H43C 109.5
H43A C43 H43C 109.5
H43B C43 H43C 109.5
C45 C44 C46 112.7(10)
C45 C44 C40 113.8(11)
C46 C44 C40 109.3(11)
C45 C44 H44 106.9
C46 C44 H44 106.9
C40 C44 H44 106.9
C44 C45 H45A 109.5
C44 C45 H45B 109.5
H45A C45 H45B 109.5
C44 C45 H45C 109.5
H45A C45 H45C 109.5
H45B C45 H45C 109.5
C44 C46 H46A 109.5
C44 C46 H46B 109.5
H46A C46 H46B 109.5
C44 C46 H46C 109.5
H46A C46 H46C 109.5
H46B C46 H46C 109.5
C48 C47 C52 121.7(15)
C48 C47 C53 119.1(16)
C52 C47 C53 118.8(15)
C48 C47 Ru2 70.4(9)
C52 C47 Ru2 69.7(7)
C53 C47 Ru2 128.3(10)
C49 C48 C47 120.9(17)
C49 C48 Ru2 70.3(10)
C47 C48 Ru2 74.3(9)
C49 C48 H48 119.5
C47 C48 H48 119.5
Ru2 C48 H48 128.0
C48 C49 C50 126.3(16)
C48 C49 Ru2 74.6(10)
C50 C49 Ru2 71.0(9)
C48 C49 H49 116.9
C50 C49 H49 116.9
Ru2 C49 H49 130.8
C49 C50 C54 126(2)
C49 C50 C51 113.2(12)
C54 C50 C51 121.1(19)
C49 C50 Ru2 70.6(8)
C54 C50 Ru2 130.0(12)
C51 C50 Ru2 69.1(7)
C52 C51 C50 116.9(13)
C52 C51 Ru2 72.2(7)
C50 C51 Ru2 68.7(7)
C52 C51 H51 121.6
C50 C51 H51 121.6
Ru2 C51 H51 129.7
C47 C52 C51 120.8(13)
C47 C52 Ru2 74.0(7)
C51 C52 Ru2 69.6(7)
C47 C52 H52 119.6
C51 C52 H52 119.6
Ru2 C52 H52 129.2
C47 C53 H53A 109.5
C47 C53 H53B 109.5
H53A C53 H53B 109.5
C47 C53 H53C 109.5
H53A C53 H53C 109.5
H53B C53 H53C 109.5
C50 C54 C55 110(2)
C50 C54 C56 114.1(18)
C55 C54 C56 105(2)
C50 C54 H54 109.1
C55 C54 H54 109.1
C56 C54 H54 109.1
C54 C55 H55A 109.5
C54 C55 H55B 109.5
H55A C55 H55B 109.5
C54 C55 H55C 109.5
H55A C55 H55C 109.5
H55B C55 H55C 109.5
C54 C56 H56A 109.5
C54 C56 H56B 109.5
H56A C56 H56B 109.5
C54 C56 H56C 109.5
H56A C56 H56C 109.5
H56B C56 H56C 109.5
C62 C57 C58 117.6(10)
C62 C57 C63 122.9(11)
C58 C57 C63 119.4(10)
C62 C57 Ru3 70.4(6)
C58 C57 Ru3 71.0(6)
C63 C57 Ru3 127.3(8)
C59 C58 C57 121.0(9)
C59 C58 Ru3 70.7(6)
C57 C58 Ru3 71.0(6)
C59 C58 H58 119.5
C57 C58 H58 119.5
Ru3 C58 H58 131.9
C60 C59 C58 121.1(10)
C60 C59 Ru3 71.9(6)
C58 C59 Ru3 71.4(6)
C60 C59 H59 119.5
C58 C59 H59 119.5
Ru3 C59 H59 129.8
C59 C60 C61 117.3(11)
C59 C60 C64 123.3(10)
C61 C60 C64 119.4(9)
C59 C60 Ru3 70.7(6)
C61 C60 Ru3 70.3(7)
C64 C60 Ru3 129.9(8)
C62 C61 C60 121.0(9)
C62 C61 Ru3 70.9(6)
C60 C61 Ru3 70.6(6)
C62 C61 H61 119.5
C60 C61 H61 119.5
Ru3 C61 H61 131.9
C61 C62 C57 121.9(9)
C61 C62 Ru3 72.3(6)
C57 C62 Ru3 71.7(6)
C61 C62 H62 119.1
C57 C62 H62 119.1
Ru3 C62 H62 129.5
C57 C63 H63A 109.5
C57 C63 H63B 109.5
H63A C63 H63B 109.5
C57 C63 H63C 109.5
H63A C63 H63C 109.5
H63B C63 H63C 109.5
C65 C64 C60 112.3(9)
C65 C64 C66 109.6(11)
C60 C64 C66 110.0(11)
C65 C64 H64 108.3
C60 C64 H64 108.3
C66 C64 H64 108.3
C64 C65 H65A 109.5
C64 C65 H65B 109.5
H65A C65 H65B 109.5
C64 C65 H65C 109.5
H65A C65 H65C 109.5
H65B C65 H65C 109.5
C64 C66 H66A 109.5
C64 C66 H66B 109.5
H66A C66 H66B 109.5
C64 C66 H66C 109.5
H66A C66 H66C 109.5
H66B C66 H66C 109.5
Cl3 C67 Cl1 112.3(10)
Cl3 C67 Cl2 111.1(9)
Cl1 C67 Cl2 111.8(9)
Cl3 C67 H67 107.1
Cl1 C67 H67 107.1
Cl2 C67 H67 107.1
Cl5 C68 Cl6 117(3)
Cl5 C68 Cl4 119(2)
Cl6 C68 Cl4 115(2)
Cl5 C68 H68 100.1
Cl6 C68 H68 100.1
Cl4 C68 H68 100.1

loop_
_geom_bond_atom_site_label_1
_geom_bond_atom_site_label_2
_geom_bond_distance
Ru1 O8 2.070(7)
Ru1 O7 2.074(7)
Ru1 N1 2.129(9)
Ru1 C41 2.150(12)
Ru1 C37 2.164(11)
Ru1 C40 2.173(11)
Ru1 C42 2.175(12)
Ru1 C38 2.185(12)
Ru1 C39 2.193(10)
Ru2 O2 2.067(8)
Ru2 O1 2.077(7)
Ru2 C49 2.128(14)
Ru2 C50 2.133(13)
Ru2 C51 2.139(13)
Ru2 N2 2.143(9)
Ru2 C52 2.173(11)
Ru2 C48 2.180(16)
Ru2 C47 2.227(12)
Ru3 O5 2.066(7)
Ru3 O4 2.077(7)
Ru3 N3 2.142(8)
Ru3 C62 2.170(10)
Ru3 C59 2.177(11)
Ru3 C58 2.187(10)
Ru3 C57 2.187(11)
Ru3 C61 2.188(11)
Ru3 C60 2.192(11)
O1 C1 1.331(13)
O2 C2 1.347(12)
O3A C12 1.25(2)
O3B C12 1.25(3)
O4 C13 1.311(12)
O5 C14 1.300(13)
O6A C24 1.33(3)
O6B C24 1.44(3)
O7 C25 1.299(13)
O8 C26 1.340(13)
O9 C36 1.197(18)
N1 C1 1.326(13)
N1 C5 1.412(14)
N2 C13 1.315(14)
N2 C17 1.384(14)
N3 C25 1.339(14)
N3 C29 1.380(14)
C1 C2 1.428(15)
C2 C3 1.392(16)
C3 C4 1.449(15)
C3 C6 1.497(16)
C4 C5 1.324(16)
C4 H4 0.9500
C5 H5 0.9500
C6 C7 1.416(16)
C6 C11 1.416(19)
C7 C8 1.416(16)
C7 H7 0.9500
C8 C9 1.37(2)
C8 C12 1.446(19)
C9 C10 1.38(2)
C9 H9 0.9500
C10 C11 1.383(19)
C10 H10 0.9500
C11 H11 0.9500
C12 H12A 0.9500
C12 H12B 0.9500
C13 C14 1.463(15)
C14 C15 1.423(14)
C15 C16 1.428(16)
C15 C18 1.457(17)
C16 C17 1.330(16)
C16 H16 0.9500
C17 H17 0.9500
C18 C23 1.389(17)
C18 C19 1.395(18)
C19 C20 1.402(18)
C19 H19 0.9500
C20 C21 1.39(3)
C20 C24 1.49(3)
C21 C22 1.34(3)
C21 H21 0.9500
C22 C23 1.41(2)
C22 H22 0.9500
C23 H23 0.9500
C24 H24A 0.9500
C24 H24B 0.9500
C25 C26 1.479(14)
C26 C27 1.383(15)
C27 C28 1.416(16)
C27 C30 1.484(14)
C28 C29 1.381(15)
C28 H28 0.9500
C29 H29 0.9500
C30 C31 1.397(17)
C30 C35 1.411(18)
C31 C32 1.414(15)
C31 H31 0.9500
C32 C33 1.38(2)
C32 C36 1.48(2)
C33 C34 1.40(2)
C33 H33 0.9500
C34 C35 1.392(16)
C34 H34 0.9500
C35 H35 0.9500
C36 H36 0.9500
C37 C42 1.385(18)
C37 C38 1.422(16)
C37 C43 1.515(16)
C38 C39 1.403(17)
C38 H38 0.9500
C39 C40 1.428(17)
C39 H39 0.9500
C40 C41 1.429(15)
C40 C44 1.523(17)
C41 C42 1.424(17)
C41 H41 0.9500
C42 H42 0.9500
C43 H43A 0.9800
C43 H43B 0.9800
C43 H43C 0.9800
C44 C45 1.509(18)
C44 C46 1.514(17)
C44 H44 1.0000
C45 H45A 0.9800
C45 H45B 0.9800
C45 H45C 0.9800
C46 H46A 0.9800
C46 H46B 0.9800
C46 H46C 0.9800
C47 C48 1.34(2)
C47 C52 1.369(19)
C47 C53 1.50(2)
C48 C49 1.30(2)
C48 H48 0.9500
C49 C50 1.40(2)
C49 H49 0.9500
C50 C54 1.47(3)
C50 C51 1.54(2)
C51 C52 1.411(18)
C51 H51 0.9500
C52 H52 0.9500
C53 H53A 0.9800
C53 H53B 0.9800
C53 H53C 0.9800
C54 C55 1.47(3)
C54 C56 1.60(3)
C54 H54 1.0000
C55 H55A 0.9800
C55 H55B 0.9800
C55 H55C 0.9800
C56 H56A 0.9800
C56 H56B 0.9800
C56 H56C 0.9800
C57 C62 1.416(15)
C57 C58 1.427(17)
C57 C63 1.482(17)
C58 C59 1.419(17)
C58 H58 0.9500
C59 C60 1.399(15)
C59 H59 0.9500
C60 C61 1.464(16)
C60 C64 1.517(17)
C61 C62 1.373(16)
C61 H61 0.9500
C62 H62 0.9500
C63 H63A 0.9800
C63 H63B 0.9800
C63 H63C 0.9800
C64 C65 1.502(16)
C64 C66 1.519(18)
C64 H64 1.0000
C65 H65A 0.9800
C65 H65B 0.9800
C65 H65C 0.9800
C66 H66A 0.9800
C66 H66B 0.9800
C66 H66C 0.9800
Cl1 C67 1.749(14)
Cl2 C67 1.753(19)
Cl3 C67 1.730(18)
C67 H67 1.0000
Cl4 C68 1.81(3)
Cl5 C68 1.54(4)
Cl6 C68 1.78(4)
C68 H68 1.0000

loop_
_geom_torsion_atom_site_label_1
_geom_torsion_atom_site_label_2
_geom_torsion_atom_site_label_3
_geom_torsion_atom_site_label_4
_geom_torsion
O2 Ru2 O1 C1 6.7(7)
C49 Ru2 O1 C1 160.1(9)
C50 Ru2 O1 C1 121.7(9)
C51 Ru2 O1 C1 92.8(9)
N2 Ru2 O1 C1 -76.4(8)
C52 Ru2 O1 C1 103.1(15)
C48 Ru2 O1 C1 -171.1(8)
C47 Ru2 O1 C1 -161.5(9)
O1 Ru2 O2 C2 -7.6(7)
C49 Ru2 O2 C2 -84.4(12)
C50 Ru2 O2 C2 -96.7(8)
C51 Ru2 O2 C2 -133.7(8)
N2 Ru2 O2 C2 81.1(7)
C52 Ru2 O2 C2 -171.2(7)
C48 Ru2 O2 C2 164(2)
C47 Ru2 O2 C2 164.3(8)
O5 Ru3 O4 C13 10.5(6)
N3 Ru3 O4 C13 -72.9(6)
C62 Ru3 O4 C13 -175.4(6)
C59 Ru3 O4 C13 90.7(8)
C58 Ru3 O4 C13 114.5(7)
C57 Ru3 O4 C13 150.9(7)
C61 Ru3 O4 C13 -158.1(7)
C60 Ru3 O4 C13 113.6(18)
O4 Ru3 O5 C14 -8.9(6)
N3 Ru3 O5 C14 80.4(6)
C59 Ru3 O5 C14 -142.7(7)
C58 Ru3 O5 C14 -107.5(7)
C57 Ru3 O5 C14 -85.2(8)
C61 Ru3 O5 C14 160.6(6)
C60 Ru3 O5 C14 -178.1(6)
O8 Ru1 O7 C25 9.5(7)
N1 Ru1 O7 C25 -74.3(7)
C41 Ru1 O7 C25 -158.3(8)
C37 Ru1 O7 C25 162.1(7)
C40 Ru1 O7 C25 92.2(13)
C42 Ru1 O7 C25 -168.9(7)
C38 Ru1 O7 C25 124.0(7)
C39 Ru1 O7 C25 96.6(8)
O7 Ru1 O8 C26 -10.3(7)
N1 Ru1 O8 C26 77.9(7)
C41 Ru1 O8 C26 162.9(7)
C37 Ru1 O8 C26 -82.8(9)
C40 Ru1 O8 C26 -169.4(7)
C42 Ru1 O8 C26 164.1(15)
C38 Ru1 O8 C26 -99.9(8)
C39 Ru1 O8 C26 -131.4(7)
O8 Ru1 N1 C1 -138.1(10)
O7 Ru1 N1 C1 -58.3(10)
C41 Ru1 N1 C1 95.1(10)
C37 Ru1 N1 C1 30.8(11)
C40 Ru1 N1 C1 126.9(10)
C42 Ru1 N1 C1 57.0(10)
C38 Ru1 N1 C1 35.4(19)
C39 Ru1 N1 C1 137.7(10)
O8 Ru1 N1 C5 51.6(9)
O7 Ru1 N1 C5 131.4(9)
C41 Ru1 N1 C5 -75.1(9)
C37 Ru1 N1 C5 -139.4(9)
C40 Ru1 N1 C5 -43.4(10)
C42 Ru1 N1 C5 -113.2(10)
C38 Ru1 N1 C5 -134.8(14)
C39 Ru1 N1 C5 -32.6(14)
O2 Ru2 N2 C13 -135.7(8)
O1 Ru2 N2 C13 -55.3(8)
C49 Ru2 N2 C13 36.3(10)
C50 Ru2 N2 C13 37.7(17)
C51 Ru2 N2 C13 140.2(9)
C52 Ru2 N2 C13 124.9(8)
C48 Ru2 N2 C13 58.7(9)
C47 Ru2 N2 C13 93.5(9)
O2 Ru2 N2 C17 46.2(7)
O1 Ru2 N2 C17 126.7(7)
C49 Ru2 N2 C17 -141.8(8)
C50 Ru2 N2 C17 -140.4(14)
C51 Ru2 N2 C17 -37.9(12)
C52 Ru2 N2 C17 -53.2(8)
C48 Ru2 N2 C17 -119.4(8)
C47 Ru2 N2 C17 -84.5(8)
O5 Ru3 N3 C25 -136.9(8)
O4 Ru3 N3 C25 -57.5(8)
C62 Ru3 N3 C25 50.3(9)
C59 Ru3 N3 C25 139.9(8)
C58 Ru3 N3 C25 84(2)
C57 Ru3 N3 C25 29.5(11)
C61 Ru3 N3 C25 84.5(9)
C60 Ru3 N3 C25 121.2(8)
O5 Ru3 N3 C29 48.4(7)
O4 Ru3 N3 C29 127.8(7)
C62 Ru3 N3 C29 -124.3(8)
C59 Ru3 N3 C29 -34.7(10)
C58 Ru3 N3 C29 -91(2)
C57 Ru3 N3 C29 -145.2(7)
C61 Ru3 N3 C29 -90.1(8)
C60 Ru3 N3 C29 -53.4(8)
C5 N1 C1 O1 174.9(10)
Ru1 N1 C1 O1 4.6(15)
C5 N1 C1 C2 -4.9(17)
Ru1 N1 C1 C2 -175.2(8)
Ru2 O1 C1 N1 175.4(8)
Ru2 O1 C1 C2 -4.8(12)
Ru2 O2 C2 C3 -177.0(10)
Ru2 O2 C2 C1 7.5(12)
N1 C1 C2 O2 178.0(10)
O1 C1 C2 O2 -1.8(15)
N1 C1 C2 C3 2.2(18)
O1 C1 C2 C3 -177.5(11)
O2 C2 C3 C4 -176.0(11)
C1 C2 C3 C4 -0.6(17)
O2 C2 C3 C6 7.3(19)
C1 C2 C3 C6 -177.3(11)
C2 C3 C4 C5 2(2)
C6 C3 C4 C5 179.0(13)
C3 C4 C5 N1 -5(2)
C1 N1 C5 C4 6.3(19)
Ru1 N1 C5 C4 177.3(11)
C2 C3 C6 C7 46.9(18)
C4 C3 C6 C7 -129.6(13)
C2 C3 C6 C11 -133.1(14)
C4 C3 C6 C11 50.3(18)
C11 C6 C7 C8 -2.6(17)
C3 C6 C7 C8 177.3(11)
C6 C7 C8 C9 3.5(18)
C6 C7 C8 C12 -177.4(11)
C7 C8 C9 C10 -3(2)
C12 C8 C9 C10 177.8(13)
C8 C9 C10 C11 2(2)
C9 C10 C11 C6 -1(2)
C7 C6 C11 C10 2(2)
C3 C6 C11 C10 -178.4(12)
C9 C8 C12 O3B -170.9(18)
C7 C8 C12 O3B 10(2)
C9 C8 C12 O3A 1(2)
C7 C8 C12 O3A -178.4(14)
Ru3 O4 C13 N2 174.7(7)
Ru3 O4 C13 C14 -10.3(10)
C17 N2 C13 O4 176.8(9)
Ru2 N2 C13 O4 -1.3(13)
C17 N2 C13 C14 2.1(14)
Ru2 N2 C13 C14 -175.9(7)
Ru3 O5 C14 C15 -175.8(7)
Ru3 O5 C14 C13 6.4(10)
O4 C13 C14 O5 2.7(13)
N2 C13 C14 O5 177.6(8)
O4 C13 C14 C15 -175.3(8)
N2 C13 C14 C15 -0.3(14)
O5 C14 C15 C16 -178.2(9)
C13 C14 C15 C16 -0.4(13)
O5 C14 C15 C18 2.8(15)
C13 C14 C15 C18 -179.4(9)
C14 C15 C16 C17 -0.8(15)
C18 C15 C16 C17 178.2(10)
C15 C16 C17 N2 2.8(17)
C13 N2 C17 C16 -3.4(16)
Ru2 N2 C17 C16 174.7(9)
C14 C15 C18 C23 -138.0(11)
C16 C15 C18 C23 43.0(16)
C14 C15 C18 C19 42.7(15)
C16 C15 C18 C19 -136.2(11)
C23 C18 C19 C20 -2.9(17)
C15 C18 C19 C20 176.3(11)
C18 C19 C20 C21 4(2)
C18 C19 C20 C24 -178.4(13)
C19 C20 C21 C22 -4(2)
C24 C20 C21 C22 178.8(15)
C20 C21 C22 C23 2(3)
C19 C18 C23 C22 1.1(19)
C15 C18 C23 C22 -178.1(12)
C21 C22 C23 C18 -1(2)
C21 C20 C24 O6A -6(3)
C19 C20 C24 O6A 176.8(17)
C21 C20 C24 O6B 177(2)
C19 C20 C24 O6B 0(3)
Ru1 O7 C25 N3 174.0(8)
Ru1 O7 C25 C26 -7.3(12)
C29 N3 C25 O7 178.9(9)
Ru3 N3 C25 O7 4.4(14)
C29 N3 C25 C26 0.2(15)
Ru3 N3 C25 C26 -174.3(7)
Ru1 O8 C26 C27 -176.8(9)
Ru1 O8 C26 C25 9.6(11)
O7 C25 C26 O8 -1.5(14)
N3 C25 C26 O8 177.2(9)
O7 C25 C26 C27 -175.6(9)
N3 C25 C26 C27 3.1(15)
O8 C26 C27 C28 -176.5(10)
C25 C26 C27 C28 -3.1(15)
O8 C26 C27 C30 0.3(17)
C25 C26 C27 C30 173.7(10)
C26 C27 C28 C29 0.1(16)
C30 C27 C28 C29 -176.7(10)
C25 N3 C29 C28 -3.3(15)
Ru3 N3 C29 C28 171.5(8)
C27 C28 C29 N3 3.2(17)
C26 C27 C30 C31 -141.1(11)
C28 C27 C30 C31 35.6(15)
C26 C27 C30 C35 37.0(16)
C28 C27 C30 C35 -146.3(11)
C35 C30 C31 C32 -0.5(17)
C27 C30 C31 C32 177.7(11)
C30 C31 C32 C33 1(2)
C30 C31 C32 C36 -174.4(13)
C31 C32 C33 C34 1(2)
C36 C32 C33 C34 176.3(14)
C32 C33 C34 C35 -3.4(19)
C33 C34 C35 C30 3.6(18)
C31 C30 C35 C34 -1.7(17)
C27 C30 C35 C34 -179.8(10)
C33 C32 C36 O9 4(3)
C31 C32 C36 O9 178.6(18)
O8 Ru1 C37 C42 -156.6(7)
O7 Ru1 C37 C42 133.7(6)
N1 Ru1 C37 C42 46.6(8)
C41 Ru1 C37 C42 -28.4(6)
C40 Ru1 C37 C42 -66.1(7)
C38 Ru1 C37 C42 -131.1(10)
C39 Ru1 C37 C42 -103.1(7)
O8 Ru1 C37 C38 -25.5(11)
O7 Ru1 C37 C38 -95.2(7)
N1 Ru1 C37 C38 177.7(7)
C41 Ru1 C37 C38 102.6(8)
C40 Ru1 C37 C38 65.0(8)
C42 Ru1 C37 C38 131.1(10)
C39 Ru1 C37 C38 27.9(8)
O8 Ru1 C37 C43 89.0(12)
O7 Ru1 C37 C43 19.2(10)
N1 Ru1 C37 C43 -67.9(11)
C41 Ru1 C37 C43 -142.9(11)
C40 Ru1 C37 C43 179.5(11)
C42 Ru1 C37 C43 -114.5(13)
C38 Ru1 C37 C43 114.5(14)
C39 Ru1 C37 C43 142.4(12)
C42 C37 C38 C39 2.9(17)
C43 C37 C38 C39 -173.8(11)
Ru1 C37 C38 C39 -52.6(10)
C42 C37 C38 Ru1 55.5(10)
C43 C37 C38 Ru1 -121.1(10)
O8 Ru1 C38 C39 -59.2(8)
O7 Ru1 C38 C39 -139.5(7)
N1 Ru1 C38 C39 127.9(13)
C41 Ru1 C38 C39 66.9(8)
C37 Ru1 C38 C39 134.0(12)
C40 Ru1 C38 C39 28.9(7)
C42 Ru1 C38 C39 104.5(9)
O8 Ru1 C38 C37 166.8(6)
O7 Ru1 C38 C37 86.4(7)
N1 Ru1 C38 C37 -6.2(19)
C41 Ru1 C38 C37 -67.2(7)
C40 Ru1 C38 C37 -105.2(8)
C42 Ru1 C38 C37 -29.5(7)
C39 Ru1 C38 C37 -134.0(12)
C37 C38 C39 C40 -0.2(18)
Ru1 C38 C39 C40 -52.1(10)
C37 C38 C39 Ru1 52.0(10)
O8 Ru1 C39 C38 128.7(8)
O7 Ru1 C39 C38 49.1(9)
N1 Ru1 C39 C38 -149.6(9)
C41 Ru1 C39 C38 -103.2(8)
C37 Ru1 C39 C38 -28.5(8)
C40 Ru1 C39 C38 -133.4(11)
C42 Ru1 C39 C38 -65.1(8)
O8 Ru1 C39 C40 -97.9(7)
O7 Ru1 C39 C40 -177.5(6)
N1 Ru1 C39 C40 -16.2(12)
C41 Ru1 C39 C40 30.2(7)
C37 Ru1 C39 C40 104.9(8)
C42 Ru1 C39 C40 68.3(8)
C38 Ru1 C39 C40 133.4(11)
C38 C39 C40 C41 -1.0(17)
Ru1 C39 C40 C41 -53.5(10)
C38 C39 C40 C44 179.7(11)
Ru1 C39 C40 C44 127.1(12)
C38 C39 C40 Ru1 52.5(10)
O8 Ru1 C40 C39 85.6(7)
O7 Ru1 C40 C39 6.0(15)
N1 Ru1 C40 C39 171.4(6)
C41 Ru1 C40 C39 -131.2(11)
C37 Ru1 C40 C39 -65.3(7)
C42 Ru1 C40 C39 -101.6(8)
C38 Ru1 C40 C39 -28.3(7)
O8 Ru1 C40 C41 -143.2(7)
O7 Ru1 C40 C41 137.2(10)
N1 Ru1 C40 C41 -57.4(8)
C37 Ru1 C40 C41 65.9(7)
C42 Ru1 C40 C41 29.6(7)
C38 Ru1 C40 C41 102.9(8)
C39 Ru1 C40 C41 131.2(11)
O8 Ru1 C40 C44 -32.1(12)
O7 Ru1 C40 C44 -111.6(14)
N1 Ru1 C40 C44 53.7(12)
C41 Ru1 C40 C44 111.1(14)
C37 Ru1 C40 C44 177.0(12)
C42 Ru1 C40 C44 140.8(13)
C38 Ru1 C40 C44 -146.0(13)
C39 Ru1 C40 C44 -117.7(14)
C39 C40 C41 C42 -0.4(17)
C44 C40 C41 C42 178.9(11)
Ru1 C40 C41 C42 -54.8(10)
C39 C40 C41 Ru1 54.4(10)
C44 C40 C41 Ru1 -126.2(11)
O8 Ru1 C41 C42 179.5(6)
O7 Ru1 C41 C42 -15.5(12)
N1 Ru1 C41 C42 -98.8(7)
C37 Ru1 C41 C42 27.6(7)
C40 Ru1 C41 C42 131.9(11)
C38 Ru1 C41 C42 65.2(7)
C39 Ru1 C41 C42 102.0(8)
O8 Ru1 C41 C40 47.6(8)
O7 Ru1 C41 C40 -147.4(8)
N1 Ru1 C41 C40 129.3(7)
C37 Ru1 C41 C40 -104.3(8)
C42 Ru1 C41 C40 -131.9(11)
C38 Ru1 C41 C40 -66.7(7)
C39 Ru1 C41 C40 -29.9(7)
C38 C37 C42 C41 -4.3(17)
C43 C37 C42 C41 172.3(11)
Ru1 C37 C42 C41 51.1(10)
C38 C37 C42 Ru1 -55.4(10)
C43 C37 C42 Ru1 121.2(10)
C40 C41 C42 C37 3.1(18)
Ru1 C41 C42 C37 -51.6(10)
C40 C41 C42 Ru1 54.8(10)
O8 Ru1 C42 C37 132.8(14)
O7 Ru1 C42 C37 -53.2(7)
N1 Ru1 C42 C37 -142.6(6)
C41 Ru1 C42 C37 134.4(10)
C40 Ru1 C42 C37 104.6(7)
C38 Ru1 C42 C37 30.3(7)
C39 Ru1 C42 C37 66.8(7)
O8 Ru1 C42 C41 -2(2)
O7 Ru1 C42 C41 172.3(6)
N1 Ru1 C42 C41 83.0(7)
C37 Ru1 C42 C41 -134.4(10)
C40 Ru1 C42 C41 -29.8(7)
C38 Ru1 C42 C41 -104.2(8)
C39 Ru1 C42 C41 -67.6(7)
C39 C40 C44 C45 -33.1(17)
C41 C40 C44 C45 147.5(12)
Ru1 C40 C44 C45 60.2(16)
C39 C40 C44 C46 93.8(15)
C41 C40 C44 C46 -85.5(15)
Ru1 C40 C44 C46 -172.9(10)
O2 Ru2 C47 C48 180.0(9)
O1 Ru2 C47 C48 -15.4(15)
C49 Ru2 C47 C48 28.6(11)
C50 Ru2 C47 C48 65.0(11)
C51 Ru2 C47 C48 106.9(11)
N2 Ru2 C47 C48 -99.9(10)
C52 Ru2 C47 C48 136.6(14)
O2 Ru2 C47 C52 43.4(10)
O1 Ru2 C47 C52 -152.0(8)
C49 Ru2 C47 C52 -108.0(10)
C50 Ru2 C47 C52 -71.5(9)
C51 Ru2 C47 C52 -29.6(8)
N2 Ru2 C47 C52 123.5(8)
C48 Ru2 C47 C52 -136.6(14)
O2 Ru2 C47 C53 -67.9(17)
O1 Ru2 C47 C53 96.7(17)
C49 Ru2 C47 C53 140.6(18)
C50 Ru2 C47 C53 177.1(17)
C51 Ru2 C47 C53 -141.0(18)
N2 Ru2 C47 C53 12.2(16)
C52 Ru2 C47 C53 -111.3(19)
C48 Ru2 C47 C53 112(2)
C52 C47 C48 C49 -6(2)
C53 C47 C48 C49 -178.5(14)
Ru2 C47 C48 C49 -54.8(13)
C52 C47 C48 Ru2 49.3(12)
C53 C47 C48 Ru2 -123.7(12)
O2 Ru2 C48 C49 132(2)
O1 Ru2 C48 C49 -56.8(11)
C50 Ru2 C48 C49 26.6(10)
C51 Ru2 C48 C49 68.5(11)
N2 Ru2 C48 C49 -146.5(10)
C52 Ru2 C48 C49 105.4(11)
C47 Ru2 C48 C49 131.9(16)
O2 Ru2 C48 C47 0(3)
O1 Ru2 C48 C47 171.3(8)
C49 Ru2 C48 C47 -131.9(16)
C50 Ru2 C48 C47 -105.2(11)
C51 Ru2 C48 C47 -63.3(10)
N2 Ru2 C48 C47 81.7(10)
C52 Ru2 C48 C47 -26.5(9)
C47 C48 C49 C50 5(2)
Ru2 C48 C49 C50 -51.7(14)
C47 C48 C49 Ru2 56.7(13)
O2 Ru2 C49 C48 -156.1(9)
O1 Ru2 C49 C48 130.1(10)
C50 Ru2 C49 C48 -138.0(14)
C51 Ru2 C49 C48 -102.5(11)
N2 Ru2 C49 C48 41.3(12)
C52 Ru2 C49 C48 -63.7(10)
C47 Ru2 C49 C48 -28.7(10)
O2 Ru2 C49 C50 -18.1(15)
O1 Ru2 C49 C50 -91.9(8)
C51 Ru2 C49 C50 35.5(8)
N2 Ru2 C49 C50 179.3(7)
C52 Ru2 C49 C50 74.3(9)
C48 Ru2 C49 C50 138.0(14)
C47 Ru2 C49 C50 109.3(10)
C48 C49 C50 C54 179.0(16)
Ru2 C49 C50 C54 125.9(16)
C48 C49 C50 C51 -3(2)
Ru2 C49 C50 C51 -55.8(9)
C48 C49 C50 Ru2 53.1(14)
O2 Ru2 C50 C49 170.9(8)
O1 Ru2 C50 C49 90.2(9)
C51 Ru2 C50 C49 -125.5(11)
N2 Ru2 C50 C49 -1.8(19)
C52 Ru2 C50 C49 -95.2(9)
C48 Ru2 C50 C49 -24.5(9)
C47 Ru2 C50 C49 -58.9(9)
O2 Ru2 C50 C54 50(2)
O1 Ru2 C50 C54 -31(2)
C49 Ru2 C50 C54 -121(3)
C51 Ru2 C50 C54 114(3)
N2 Ru2 C50 C54 -123(2)
C52 Ru2 C50 C54 144(2)
C48 Ru2 C50 C54 -145(2)
C47 Ru2 C50 C54 -180(2)
O2 Ru2 C50 C51 -63.6(8)
O1 Ru2 C50 C51 -144.3(7)
C49 Ru2 C50 C51 125.5(11)
N2 Ru2 C50 C51 123.6(14)
C52 Ru2 C50 C51 30.3(7)
C48 Ru2 C50 C51 101.0(9)
C47 Ru2 C50 C51 66.6(8)
C49 C50 C51 C52 1.1(17)
C54 C50 C51 C52 179.4(14)
Ru2 C50 C51 C52 -55.6(10)
C49 C50 C51 Ru2 56.7(10)
C54 C50 C51 Ru2 -125.0(14)
O2 Ru2 C51 C52 -104.9(8)
O1 Ru2 C51 C52 175.3(7)
C49 Ru2 C51 C52 96.9(10)
C50 Ru2 C51 C52 129.4(12)
N2 Ru2 C51 C52 -23.8(13)
C48 Ru2 C51 C52 62.3(9)
C47 Ru2 C51 C52 28.2(8)
O2 Ru2 C51 C50 125.8(8)
O1 Ru2 C51 C50 46.0(9)
C49 Ru2 C51 C50 -32.5(8)
N2 Ru2 C51 C50 -153.2(8)
C52 Ru2 C51 C50 -129.4(12)
C48 Ru2 C51 C50 -67.1(9)
C47 Ru2 C51 C50 -101.2(9)
C48 C47 C52 C51 4.0(19)
C53 C47 C52 C51 177.0(12)
Ru2 C47 C52 C51 53.6(10)
C48 C47 C52 Ru2 -49.6(12)
C53 C47 C52 Ru2 123.4(12)
C50 C51 C52 C47 -1.8(17)
Ru2 C51 C52 C47 -55.7(11)
C50 C51 C52 Ru2 53.9(9)
O2 Ru2 C52 C47 -147.7(8)
O1 Ru2 C52 C47 118.9(15)
C49 Ru2 C52 C47 60.2(10)
C50 Ru2 C52 C47 99.3(10)
C51 Ru2 C52 C47 132.5(13)
N2 Ru2 C52 C47 -61.6(9)
C48 Ru2 C52 C47 25.8(9)
O2 Ru2 C52 C51 79.8(9)
O1 Ru2 C52 C51 -14(2)
C49 Ru2 C52 C51 -72.3(10)
C50 Ru2 C52 C51 -33.2(9)
N2 Ru2 C52 C51 165.9(8)
C48 Ru2 C52 C51 -106.7(10)
C47 Ru2 C52 C51 -132.5(13)
C49 C50 C54 C55 -149(2)
C51 C50 C54 C55 33(2)
Ru2 C50 C54 C55 -55(3)
C49 C50 C54 C56 93(3)
C51 C50 C54 C56 -85(3)
Ru2 C50 C54 C56 -172.6(19)
O5 Ru3 C57 C62 -166.4(6)
O4 Ru3 C57 C62 120.9(6)
N3 Ru3 C57 C62 34.4(9)
C59 Ru3 C57 C62 -102.0(7)
C58 Ru3 C57 C62 -130.1(10)
C61 Ru3 C57 C62 -27.9(6)
C60 Ru3 C57 C62 -65.7(7)
O5 Ru3 C57 C58 -36.3(9)
O4 Ru3 C57 C58 -109.0(7)
N3 Ru3 C57 C58 164.5(6)
C62 Ru3 C57 C58 130.1(10)
C59 Ru3 C57 C58 28.1(6)
C61 Ru3 C57 C58 102.2(7)
C60 Ru3 C57 C58 64.4(7)
O5 Ru3 C57 C63 76.6(13)
O4 Ru3 C57 C63 4.0(11)
N3 Ru3 C57 C63 -82.5(11)
C62 Ru3 C57 C63 -116.9(14)
C59 Ru3 C57 C63 141.1(12)
C58 Ru3 C57 C63 113.0(13)
C61 Ru3 C57 C63 -144.8(12)
C60 Ru3 C57 C63 177.4(11)
C62 C57 C58 C59 2.5(16)
C63 C57 C58 C59 -174.7(10)
Ru3 C57 C58 C59 -52.0(10)
C62 C57 C58 Ru3 54.5(9)
C63 C57 C58 Ru3 -122.8(10)
O5 Ru3 C58 C59 -69.5(7)
O4 Ru3 C58 C59 -151.3(6)
N3 Ru3 C58 C59 68(2)
C62 Ru3 C58 C59 103.7(7)
C57 Ru3 C58 C59 134.3(10)
C61 Ru3 C58 C59 67.5(7)
C60 Ru3 C58 C59 28.5(6)
O5 Ru3 C58 C57 156.2(6)
O4 Ru3 C58 C57 74.4(6)
N3 Ru3 C58 C57 -66(2)
C62 Ru3 C58 C57 -30.5(6)
C59 Ru3 C58 C57 -134.3(10)
C61 Ru3 C58 C57 -66.8(7)
C60 Ru3 C58 C57 -105.8(7)
C57 C58 C59 C60 -2.0(17)
Ru3 C58 C59 C60 -54.2(10)
C57 C58 C59 Ru3 52.1(10)
O5 Ru3 C59 C60 -111.4(7)
O4 Ru3 C59 C60 173.1(6)
N3 Ru3 C59 C60 -31.0(9)
C62 Ru3 C59 C60 67.3(7)
C58 Ru3 C59 C60 133.1(10)
C57 Ru3 C59 C60 104.9(7)
C61 Ru3 C59 C60 31.4(7)
O5 Ru3 C59 C58 115.5(6)
O4 Ru3 C59 C58 40.0(8)
N3 Ru3 C59 C58 -164.1(6)
C62 Ru3 C59 C58 -65.8(7)
C57 Ru3 C59 C58 -28.2(6)
C61 Ru3 C59 C58 -101.7(7)
C60 Ru3 C59 C58 -133.1(10)
C58 C59 C60 C61 -0.4(16)
Ru3 C59 C60 C61 -54.4(9)
C58 C59 C60 C64 179.6(11)
Ru3 C59 C60 C64 125.6(11)
C58 C59 C60 Ru3 53.9(10)
O5 Ru3 C60 C59 72.9(7)
O4 Ru3 C60 C59 -28(2)
N3 Ru3 C60 C59 158.7(7)
C62 Ru3 C60 C59 -102.7(7)
C58 Ru3 C60 C59 -28.9(7)
C57 Ru3 C60 C59 -65.8(7)
C61 Ru3 C60 C59 -129.9(10)
O5 Ru3 C60 C61 -157.2(6)
O4 Ru3 C60 C61 101.9(18)
N3 Ru3 C60 C61 -71.4(6)
C62 Ru3 C60 C61 27.3(6)
C59 Ru3 C60 C61 129.9(10)
C58 Ru3 C60 C61 101.0(7)
C57 Ru3 C60 C61 64.1(7)
O5 Ru3 C60 C64 -44.8(10)
O4 Ru3 C60 C64 -145.7(16)
N3 Ru3 C60 C64 41.0(10)
C62 Ru3 C60 C64 139.6(10)
C59 Ru3 C60 C64 -117.7(13)
C58 Ru3 C60 C64 -146.6(11)
C57 Ru3 C60 C64 176.5(10)
C61 Ru3 C60 C64 112.4(12)
C59 C60 C61 C62 2.5(16)
C64 C60 C61 C62 -177.5(11)
Ru3 C60 C61 C62 -52.0(10)
C59 C60 C61 Ru3 54.6(9)
C64 C60 C61 Ru3 -125.4(10)
O5 Ru3 C61 C62 168.5(5)
O4 Ru3 C61 C62 -28.3(9)
N3 Ru3 C61 C62 -113.3(6)
C59 Ru3 C61 C62 104.3(7)
C58 Ru3 C61 C62 66.5(7)
C57 Ru3 C61 C62 28.8(6)
C60 Ru3 C61 C62 134.4(9)
O5 Ru3 C61 C60 34.2(8)
O4 Ru3 C61 C60 -162.7(6)
N3 Ru3 C61 C60 112.3(6)
C62 Ru3 C61 C60 -134.4(9)
C59 Ru3 C61 C60 -30.1(6)
C58 Ru3 C61 C60 -67.8(7)
C57 Ru3 C61 C60 -105.6(7)
C60 C61 C62 C57 -2.2(17)
Ru3 C61 C62 C57 -54.1(9)
C60 C61 C62 Ru3 51.9(10)
C58 C57 C62 C61 -0.3(16)
C63 C57 C62 C61 176.8(11)
Ru3 C57 C62 C61 54.4(10)
C58 C57 C62 Ru3 -54.7(9)
C63 C57 C62 Ru3 122.4(11)
O4 Ru3 C62 C61 162.1(6)
N3 Ru3 C62 C61 70.1(7)
C59 Ru3 C62 C61 -65.7(7)
C58 Ru3 C62 C61 -103.0(7)
C57 Ru3 C62 C61 -133.6(10)
C60 Ru3 C62 C61 -28.9(6)
O4 Ru3 C62 C57 -64.3(7)
N3 Ru3 C62 C57 -156.3(7)
C59 Ru3 C62 C57 67.9(7)
C58 Ru3 C62 C57 30.6(7)
C61 Ru3 C62 C57 133.6(10)
C60 Ru3 C62 C57 104.7(7)
C59 C60 C64 C65 -27.9(16)
C61 C60 C64 C65 152.2(11)
Ru3 C60 C64 C65 64.0(13)
C59 C60 C64 C66 94.4(13)
C61 C60 C64 C66 -85.6(13)
Ru3 C60 C64 C66 -173.7(8)

loop_
_platon_squeeze_void_nr
_platon_squeeze_void_average_x
_platon_squeeze_void_average_y
_platon_squeeze_void_average_z
_platon_squeeze_void_volume
_platon_squeeze_void_count_electrons
_platon_squeeze_void_content
1 0.016 0.163 0.394 17 2 ' '
2 -0.016 0.837 0.606 17 2 ' '
3 0.500 0.000 0.000 606 121 ' '
